data_2210333
loop_
_publ_author_name
'Sema \"Ozt\"urk Y\?ild\?ir\?im'
'Mehmet Akkurt'
'Osman Dan\?i\,sman'
'Memet \,Sekerci'
'H.-K. Fun'

_publ_section_title
;
 (1,3-Benzothiazol-2-yl)[1-(2-chlorobenzyl)imidazolidin-2-ylidene]amine
;
_journal_coeditor_code NC2020
_journal_issue 9
_journal_name_full 'Acta Crystallographica Section E'
_journal_page_first o3812
_journal_page_last o3813
_journal_paper_doi 10.1107/S1600536806030959
_journal_volume 62
_journal_year 2006
_chemical_formula_iupac 'C17 H15 Cl N4 S'
_chemical_formula_moiety 'C17 H15 Cl N4 S'
_chemical_formula_sum 'C17 H15 Cl N4 S'
_chemical_formula_weight 342.85
_chemical_name_systematic
;
(1,3-Benzothiazol-2-yl)[1-(2-chlorobenzyl)imidazolidin-2-ylidene]amine
;
_space_group_IT_number 15
_symmetry_cell_setting monoclinic
_symmetry_space_group_name_Hall '-C 2yc'
_symmetry_space_group_name_H-M 'C 1 2/c 1'
_atom_sites_solution_hydrogens geom
_atom_sites_solution_primary direct
_atom_sites_solution_secondary difmap
_cell_angle_alpha 90
_cell_angle_beta 97.5720(10)
_cell_angle_gamma 90
_cell_formula_units_Z 8
_cell_length_a 20.0595(3)
_cell_length_b 10.6269(2)
_cell_length_c 15.0647(2)
_cell_measurement_reflns_used 6246
_cell_measurement_temperature 293
_cell_measurement_theta_max 32.61
_cell_measurement_theta_min 2.17
_cell_volume 3183.34(9)
_computing_cell_refinement SMART
_computing_data_collection 'SMART (Siemens, 1996)'
_computing_data_reduction 'SAINT (Siemens, 1996)'
_computing_molecular_graphics 'ORTEP-3 (Farrugia, 1997)'
_computing_publication_material 'Win GX (Farrugia, 1999)'
_computing_structure_refinement 'SHELXL97 (Sheldrick, 1997)'
_computing_structure_solution 'SHELXS97 (Sheldrick, 1997)'
_diffrn_ambient_temperature 293
_diffrn_measured_fraction_theta_full 0.993
_diffrn_measured_fraction_theta_max 0.993
_diffrn_measurement_device_type 'Siemens SMART CCD area-detector'
_diffrn_measurement_method '\f and \w'
_diffrn_radiation_monochromator graphite
_diffrn_radiation_source 'sealed tube'
_diffrn_radiation_type MoK\a
_diffrn_radiation_wavelength 0.71069
_diffrn_reflns_av_R_equivalents 0.0248
_diffrn_reflns_av_sigmaI/netI 0.0209
_diffrn_reflns_limit_h_max 31
_diffrn_reflns_limit_h_min -32
_diffrn_reflns_limit_k_max 16
_diffrn_reflns_limit_k_min -17
_diffrn_reflns_limit_l_max 23
_diffrn_reflns_limit_l_min -24
_diffrn_reflns_number 34371
_diffrn_reflns_reduction_process
;
;
_diffrn_reflns_theta_full 35.09
_diffrn_reflns_theta_max 35.09
_diffrn_reflns_theta_min 2.05
_diffrn_standards_decay_% 0
_diffrn_standards_number 0
_exptl_absorpt_coefficient_mu 0.375
_exptl_absorpt_correction_type none
_exptl_crystal_colour colourless
_exptl_crystal_density_diffrn 1.431
_exptl_crystal_density_method 'Not Measured'
_exptl_crystal_description block
_exptl_crystal_F_000 1424
_exptl_crystal_size_max 0.760
_exptl_crystal_size_mid 0.450
_exptl_crystal_size_min 0.440
_refine_diff_density_max 0.346
_refine_diff_density_min -0.312
_refine_ls_extinction_method none
_refine_ls_goodness_of_fit_ref 1.028
_refine_ls_hydrogen_treatment constr
_refine_ls_matrix_type full
_refine_ls_number_parameters 208
_refine_ls_number_reflns 7012
_refine_ls_number_restraints 0
_refine_ls_restrained_S_all 1.028
_refine_ls_R_factor_all 0.0728
_refine_ls_R_factor_gt 0.0459
_refine_ls_shift/su_max 0.001
_refine_ls_shift/su_mean 0.000
_refine_ls_structure_factor_coef Fsqd
_refine_ls_weighting_details 'calc w=1/[\s^2^(Fo^2^)+(0.0611P)^2^+1.0812P] where P=(Fo^2^+2Fc^2^)/3'
_refine_ls_weighting_scheme calc
_refine_ls_wR_factor_gt 0.1191
_refine_ls_wR_factor_ref 0.1351
_reflns_number_gt 4725
_reflns_number_total 7012
_reflns_threshold_expression I>2\s(I)
_cod_data_source_file nc2020.cif
_cod_data_source_block 2
_cod_original_sg_symbol_H-M 'C 2/c'
_cod_database_code 2210333
_cod_database_fobs_code 2210333

loop_
_symmetry_equiv_pos_site_id
_symmetry_equiv_pos_as_xyz
1 x,y,z
2 -x,y,1/2-z
3 -x,-y,-z
4 x,-y,1/2+z
5 1/2+x,1/2+y,z
6 1/2-x,1/2+y,1/2-z
7 1/2-x,1/2-y,-z
8 1/2+x,1/2-y,1/2+z

loop_
_atom_site_aniso_label
_atom_site_aniso_U_11
_atom_site_aniso_U_22
_atom_site_aniso_U_33
_atom_site_aniso_U_12
_atom_site_aniso_U_13
_atom_site_aniso_U_23
Cl1 0.0673(2) 0.0534(2) 0.0698(2) 0.0233(2) 0.0115(2) 0.0098(2)
S1 0.0613(2) 0.0501(2) 0.0403(2) 0.01620(10) 0.01490(10) 0.00200(10)
N1 0.0470(5) 0.0380(5) 0.0380(5) 0.0007(4) 0.0104(4) 0.0012(4)
N2 0.0499(5) 0.0386(5) 0.0363(5) 0.0038(4) 0.0098(4) 0.0015(4)
N3 0.0602(6) 0.0457(6) 0.0368(5) 0.0117(5) 0.0111(4) 0.0022(4)
N4 0.0570(6) 0.0397(5) 0.0389(5) 0.0077(4) 0.0126(4) 0.0037(4)
C1 0.0451(6) 0.0441(6) 0.0419(6) 0.0060(5) 0.0047(5) 0.0007(5)
C2 0.0676(9) 0.0478(8) 0.0555(8) 0.0164(7) 0.0045(6) 0.0005(6)
C3 0.0710(10) 0.0446(8) 0.0647(9) 0.0101(7) -0.0019(7) 0.0087(6)
C4 0.0651(8) 0.0497(8) 0.0522(8) -0.0026(6) 0.0038(6) 0.0136(6)
C5 0.0549(7) 0.0474(7) 0.0444(6) -0.0019(5) 0.0107(5) 0.0053(5)
C6 0.0379(5) 0.0383(6) 0.0397(5) -0.0024(4) 0.0045(4) 0.0008(4)
C7 0.0387(5) 0.0377(5) 0.0371(5) -0.0004(4) 0.0071(4) -0.0017(4)
C8 0.0363(5) 0.0383(5) 0.0361(5) -0.0011(4) 0.0060(4) 0.0011(4)
C9 0.0643(8) 0.0507(7) 0.0446(6) 0.0137(6) 0.0152(6) -0.0013(5)
C10 0.0518(7) 0.0412(6) 0.0478(6) 0.0067(5) 0.0106(5) -0.0026(5)
C11 0.0489(6) 0.0433(6) 0.0366(5) 0.0007(5) 0.0036(4) 0.0035(4)
C12 0.0456(6) 0.0398(6) 0.0310(5) 0.0039(4) 0.0053(4) 0.0002(4)
C13 0.0501(7) 0.0498(7) 0.0517(7) 0.0090(6) 0.0022(5) 0.0012(6)
C14 0.0456(7) 0.0769(11) 0.0570(8) 0.0032(7) 0.0030(6) -0.0063(7)
C15 0.0570(8) 0.0771(11) 0.0500(8) -0.0199(8) 0.0127(6) -0.0114(7)
C16 0.0754(10) 0.0449(7) 0.0467(7) -0.0088(6) 0.0164(6) -0.0014(5)
C17 0.0531(6) 0.0406(6) 0.0348(5) 0.0059(5) 0.0089(5) 0.0000(4)

loop_
_atom_site_type_symbol
_atom_site_label
_atom_site_fract_x
_atom_site_fract_y
_atom_site_fract_z
_atom_site_U_iso_or_equiv
_atom_site_thermal_displace_type
_atom_site_calc_flag
_atom_site_refinement_flags
_atom_site_occupancy
Cl Cl1 0.21165(2) -0.24033(4) 1.17837(3) 0.06330(10) Uani . . 1.000
S S1 0.09284(2) 0.48759(3) 1.02029(2) 0.04980(10) Uani . . 1.000
N N1 0.14262(5) 0.38995(10) 0.88465(7) 0.0406(3) Uani . . 1.000
N N2 0.14773(6) 0.26105(9) 1.01750(7) 0.0412(3) Uani . . 1.000
N N3 0.17997(6) 0.14563(11) 0.89233(7) 0.0472(3) Uani . . 1.000
N N4 0.19475(6) 0.05992(10) 1.02618(7) 0.0446(3) Uani . . 1.000
C C1 0.09229(6) 0.57917(12) 0.92472(8) 0.0438(3) Uani . . 1.000
C C2 0.06912(8) 0.70176(15) 0.90824(10) 0.0573(5) Uani . . 1.000
C C3 0.07460(9) 0.75364(14) 0.82526(11) 0.0611(5) Uani . . 1.000
C C4 0.10240(8) 0.68605(14) 0.76017(10) 0.0560(5) Uani . . 1.000
C C5 0.12566(7) 0.56487(13) 0.77680(9) 0.0485(4) Uani . . 1.000
C C6 0.12071(6) 0.51007(11) 0.85982(8) 0.0387(3) Uani . . 1.000
C C7 0.13211(6) 0.36536(11) 0.96722(7) 0.0377(3) Uani . . 1.000
C C8 0.17269(5) 0.16317(11) 0.97909(7) 0.0368(3) Uani . . 1.000
C C9 0.21557(8) 0.02956(14) 0.87953(9) 0.0525(4) Uani . . 1.000
C C10 0.21417(7) -0.03927(12) 0.96822(9) 0.0466(4) Uani . . 1.000
C C11 0.18685(7) 0.03865(12) 1.11926(8) 0.0431(3) Uani . . 1.000
C C12 0.12727(6) -0.04472(11) 1.12938(7) 0.0388(3) Uani . . 1.000
C C13 0.06237(7) 0.00471(14) 1.11059(10) 0.0509(4) Uani . . 1.000
C C14 0.00621(7) -0.06804(17) 1.11621(10) 0.0602(5) Uani . . 1.000
C C15 0.01317(8) -0.19258(17) 1.14181(10) 0.0609(5) Uani . . 1.000
C C16 0.07627(9) -0.24413(14) 1.16185(10) 0.0549(5) Uani . . 1.000
C C17 0.13259(7) -0.17068(12) 1.15488(8) 0.0426(3) Uani . . 1.000
H H2 0.05050 0.74730 0.95170 0.0690 Uiso calc R 1.000
H H3 0.16540 0.19670 0.84990 0.0570 Uiso calc R 1.000
H H3A 0.05940 0.83520 0.81280 0.0730 Uiso calc R 1.000
H H4 0.10540 0.72280 0.70480 0.0670 Uiso calc R 1.000
H H5 0.14440 0.52030 0.73310 0.0580 Uiso calc R 1.000
H H9A 0.26140 0.04620 0.86870 0.0630 Uiso calc R 1.000
H H9B 0.19280 -0.01860 0.82990 0.0630 Uiso calc R 1.000
H H10A 0.18150 -0.10700 0.96210 0.0560 Uiso calc R 1.000
H H10B 0.25800 -0.07320 0.99070 0.0560 Uiso calc R 1.000
H H11A 0.18110 0.11890 1.14790 0.0520 Uiso calc R 1.000
H H11B 0.22740 -0.00020 1.14950 0.0520 Uiso calc R 1.000
H H13 0.05700 0.08870 1.09390 0.0610 Uiso calc R 1.000
H H14 -0.03640 -0.03320 1.10270 0.0720 Uiso calc R 1.000
H H15 -0.02480 -0.24160 1.14550 0.0730 Uiso calc R 1.000
H H16 0.08120 -0.32770 1.17990 0.0660 Uiso calc R 1.000

loop_
_atom_type_symbol
_atom_type_description
_atom_type_scat_dispersion_real
_atom_type_scat_dispersion_imag
_atom_type_scat_source
S S 0.1246 0.1234 'International Tables Vol C Tables 4.2.6.8 and 6.1.1.4'
N N 0.0061 0.0033 'International Tables Vol C Tables 4.2.6.8 and 6.1.1.4'
Cl Cl 0.1484 0.1585 'International Tables Vol C Tables 4.2.6.8 and 6.1.1.4'
H H 0.0000 0.0000 'International Tables Vol C Tables 4.2.6.8 and 6.1.1.4'
C C 0.0033 0.0016 'International Tables Vol C Tables 4.2.6.8 and 6.1.1.4'

loop_
_geom_angle_atom_site_label_1
_geom_angle_atom_site_label_2
_geom_angle_atom_site_label_3
_geom_angle
_geom_angle_publ_flag
C1 S1 C7 89.50(6) yes
C6 N1 C7 110.72(10) yes
C7 N2 C8 118.18(10) yes
C8 N3 C9 111.39(10) yes
C8 N4 C10 111.66(10) yes
C8 N4 C11 124.43(11) yes
C10 N4 C11 122.68(10) yes
C9 N3 H3 124.00 no
C8 N3 H3 124.00 no
C2 C1 C6 121.44(12) no
S1 C1 C6 109.01(9) yes
S1 C1 C2 129.55(10) yes
C1 C2 C3 117.95(14) no
C2 C3 C4 121.22(14) no
C3 C4 C5 120.74(14) no
C4 C5 C6 119.31(13) no
C1 C6 C5 119.34(11) no
N1 C6 C1 115.97(11) yes
N1 C6 C5 124.70(11) yes
S1 C7 N1 114.78(9) yes
S1 C7 N2 115.65(8) yes
N1 C7 N2 129.56(11) yes
N2 C8 N3 129.05(11) yes
N3 C8 N4 109.13(10) yes
N2 C8 N4 121.82(10) yes
N3 C9 C10 103.00(11) yes
N4 C10 C9 102.44(10) yes
N4 C11 C12 112.19(10) yes
C13 C12 C17 116.90(12) no
C11 C12 C13 119.15(11) no
C11 C12 C17 123.94(11) no
C12 C13 C14 121.59(14) no
C13 C14 C15 120.11(14) no
C14 C15 C16 119.96(15) no
C15 C16 C17 119.59(14) no
C12 C17 C16 121.84(13) no
Cl1 C17 C12 119.90(10) yes
Cl1 C17 C16 118.25(11) yes
C1 C2 H2 121.00 no
C3 C2 H2 121.00 no
C2 C3 H3A 119.00 no
C4 C3 H3A 119.00 no
C3 C4 H4 120.00 no
C5 C4 H4 120.00 no
C4 C5 H5 120.00 no
C6 C5 H5 120.00 no
N3 C9 H9A 111.00 no
N3 C9 H9B 111.00 no
C10 C9 H9A 111.00 no
C10 C9 H9B 111.00 no
H9A C9 H9B 109.00 no
N4 C10 H10A 111.00 no
N4 C10 H10B 111.00 no
C9 C10 H10A 111.00 no
C9 C10 H10B 111.00 no
H10A C10 H10B 109.00 no
N4 C11 H11A 109.00 no
N4 C11 H11B 109.00 no
C12 C11 H11A 109.00 no
C12 C11 H11B 109.00 no
H11A C11 H11B 108.00 no
C12 C13 H13 119.00 no
C14 C13 H13 119.00 no
C13 C14 H14 120.00 no
C15 C14 H14 120.00 no
C14 C15 H15 120.00 no
C16 C15 H15 120.00 no
C15 C16 H16 120.00 no
C17 C16 H16 120.00 no

loop_
_geom_bond_atom_site_label_1
_geom_bond_atom_site_label_2
_geom_bond_distance
_geom_bond_publ_flag
Cl1 C17 1.7436(14) yes
S1 C1 1.7367(13) yes
S1 C7 1.7644(12) yes
N1 C6 1.3854(16) yes
N1 C7 1.3150(15) yes
N2 C7 1.3558(15) yes
N2 C8 1.3205(15) yes
N3 C8 1.3471(15) yes
N3 C9 1.4508(19) yes
N4 C8 1.3492(16) yes
N4 C10 1.4543(17) yes
N4 C11 1.4495(16) yes
N3 H3 0.8600 no
C1 C6 1.4025(17) no
C1 C2 1.394(2) no
C2 C3 1.384(2) no
C3 C4 1.390(2) no
C4 C5 1.381(2) no
C5 C6 1.3950(18) no
C9 C10 1.5267(19) no
C11 C12 1.5115(18) no
C12 C17 1.3928(17) no
C12 C13 1.3978(19) no
C13 C14 1.378(2) no
C14 C15 1.380(3) no
C15 C16 1.376(2) no
C16 C17 1.389(2) no
C2 H2 0.9300 no
C3 H3A 0.9300 no
C4 H4 0.9300 no
C5 H5 0.9300 no
C9 H9A 0.9700 no
C9 H9B 0.9700 no
C10 H10A 0.9700 no
C10 H10B 0.9700 no
C11 H11A 0.9700 no
C11 H11B 0.9700 no
C13 H13 0.9300 no
C14 H14 0.9300 no
C15 H15 0.9300 no
C16 H16 0.9300 no

loop_
_geom_contact_atom_site_label_1
_geom_contact_atom_site_label_2
_geom_contact_distance
_geom_contact_site_symmetry_2
_geom_contact_publ_flag
Cl1 C9 3.5602(16) 7_547 no
Cl1 H11B 2.6100 . no
Cl1 H3 2.9000 4_555 no
S1 N1 2.6052(11) . no
S1 C16 3.6018(15) 1_565 no
S1 S1 3.7035(5) 3_567 no
S1 H16 3.1400 1_565 no
S1 H9A 3.1900 7_557 no
S1 H10B 3.1500 7_557 no
N1 S1 2.6052(11) . no
N1 N3 2.7006(16) . no
N3 N1 2.7006(16) . no
N1 H3 2.1800 . no
N1 H15 2.8300 3_557 no
N2 H11A 2.5000 . no
N2 H13 2.9200 . no
C3 C3 3.509(2) 2_556 no
C8 C13 3.5795(18) . no
C8 C8 3.5927(15) 7_557 no
C9 Cl1 3.5602(16) 7_547 no
C13 C8 3.5795(18) . no
C13 C14 3.575(2) 3_557 no
C14 C13 3.575(2) 3_557 no
C15 C15 3.370(2) 2_557 no
C16 S1 3.6018(15) 1_545 no
C2 H10A 3.0600 1_565 no
C5 H16 2.9900 4_554 no
C5 H11B 3.0900 7_557 no
C6 H11B 3.0700 7_557 no
C7 H15 2.8800 3_557 no
C7 H3 2.6600 . no
C12 H10A 2.9500 . no
C14 H3A 3.0600 3_567 no
C17 H3 2.9400 4_555 no
H3 N1 2.1800 . no
H3 C7 2.6600 . no
H3 Cl1 2.9000 4_554 no
H3 C17 2.9400 4_554 no
H3A C14 3.0600 3_567 no
H3A H14 2.5300 3_567 no
H4 H11A 2.4900 4_564 no
H5 H16 2.4800 4_554 no
H9A S1 3.1900 7_557 no
H10A C2 3.0600 1_545 no
H10A C12 2.9500 . no
H10B S1 3.1500 7_557 no
H11A N2 2.5000 . no
H11A H13 2.5400 . no
H11A H4 2.4900 4_565 no
H11B Cl1 2.6100 . no
H11B C5 3.0900 7_557 no
H11B C6 3.0700 7_557 no
H13 N2 2.9200 . no
H13 H11A 2.5400 . no
H14 H3A 2.5300 3_567 no
H15 N1 2.8300 3_557 no
H15 C7 2.8800 3_557 no
H16 S1 3.1400 1_545 no
H16 C5 2.9900 4_555 no
H16 H5 2.4800 4_555 no

loop_
_geom_torsion_atom_site_label_1
_geom_torsion_atom_site_label_2
_geom_torsion_atom_site_label_3
_geom_torsion_atom_site_label_4
_geom_torsion
_geom_torsion_publ_flag
C7 S1 C1 C2 -178.77(14) no
C7 S1 C1 C6 0.91(9) no
C1 S1 C7 N2 177.99(10) no
C1 S1 C7 N1 -1.23(10) no
C6 N1 C7 N2 -177.95(12) no
C7 N1 C6 C5 179.07(12) no
C7 N1 C6 C1 -0.39(15) no
C6 N1 C7 S1 1.13(13) no
C8 N2 C7 S1 175.14(9) no
C8 N2 C7 N1 -5.8(2) no
C7 N2 C8 N3 -6.73(19) no
C7 N2 C8 N4 174.34(11) no
C9 N3 C8 N2 174.53(12) no
C9 N3 C8 N4 -6.44(15) no
C8 N3 C9 C10 13.63(15) no
C11 N4 C8 N2 7.26(19) no
C10 N4 C8 N3 -4.33(14) no
C8 N4 C11 C12 98.08(14) no
C10 N4 C11 C12 -68.13(16) no
C10 N4 C8 N2 174.79(11) no
C11 N4 C8 N3 -171.86(12) no
C11 N4 C10 C9 -179.90(12) no
C8 N4 C10 C9 12.31(14) no
S1 C1 C6 C5 180.00(9) no
S1 C1 C2 C3 -179.98(12) no
S1 C1 C6 N1 -0.51(14) no
C2 C1 C6 C5 -0.29(19) no
C6 C1 C2 C3 0.4(2) no
C2 C1 C6 N1 179.20(12) no
C1 C2 C3 C4 -0.1(2) no
C2 C3 C4 C5 -0.3(3) no
C3 C4 C5 C6 0.3(2) no
C4 C5 C6 N1 -179.51(13) no
C4 C5 C6 C1 -0.07(19) no
N3 C9 C10 N4 -14.79(14) no
N4 C11 C12 C13 -74.15(15) no
N4 C11 C12 C17 104.45(13) no
C11 C12 C13 C14 178.12(13) no
C17 C12 C13 C14 -0.6(2) no
C11 C12 C17 Cl1 0.68(16) no
C11 C12 C17 C16 -178.92(12) no
C13 C12 C17 Cl1 179.31(10) no
C13 C12 C17 C16 -0.29(18) no
C12 C13 C14 C15 0.7(2) no
C13 C14 C15 C16 0.1(2) no
C14 C15 C16 C17 -0.9(2) no
C15 C16 C17 Cl1 -178.56(11) no
C15 C16 C17 C12 1.1(2) no

loop_
_cod_related_entry_id
_cod_related_entry_database
_cod_related_entry_code
1 ChemSpider 21127447
